data_4310680
loop_
_publ_author_name
'Hye Jin Choi'
'Jennifer J. Sokol'
'Jeffrey R. Long'

_publ_contact_author
;
        Jeffrey R. Long
        Department of Chemistry
        University of California, Berkeley
        United States of America
;
_publ_contact_author_email jlong@cchem.berkeley.edu
_publ_contact_author_fax '510 643-3832'
_publ_contact_author_phone '510 642-0860'
_publ_section_title
;
 Raising the Spin-Reversal Barrier in Cyano-Bridged Single-Molecule
 Magnets: Linear MnIII2MIII(CN)6 (M = Cr, Fe) Species Incorporating
 [(5-Brsalen)Mn]+ Units
;
_journal_name_full 'Inorganic Chemistry'
_journal_page_first 1606
_journal_page_last 1608
_journal_paper_doi 10.1021/ic035327q
_journal_volume 43
_journal_year 2004
_chemical_formula_sum 'C38 H36 Br4 Fe K Mn2 N10 O8'
_chemical_formula_weight 1281.17
_chemical_name_systematic
;
 ?
;
_space_group_IT_number 14
_symmetry_cell_setting monoclinic
_symmetry_Int_Tables_number 14
_symmetry_space_group_name_Hall '-P 2ybc'
_symmetry_space_group_name_H-M 'P 1 21/c 1'
_atom_sites_solution_hydrogens geom
_atom_sites_solution_primary direct
_atom_sites_solution_secondary difmap
_audit_creation_method SHELXL-97
_cell_angle_alpha 90.00
_cell_angle_beta 95.376(2)
_cell_angle_gamma 90.00
_cell_formula_units_Z 2
_cell_length_a 10.8285(18)
_cell_length_b 13.972(2)
_cell_length_c 15.154(3)
_cell_measurement_temperature 154(2)
_cell_measurement_theta_max 49.25
_cell_measurement_theta_min 4.51
_cell_volume 2282.7(7)
_computing_cell_refinement
;
  SMART (Siemens, 1995), SAINT (Siemens, 1995)
;
_computing_data_collection 'SMART (Siemens, 1995)'
_computing_data_reduction
;
  SAINT (Siemens, 1995), XPREP (Siemens, 1995)
;
_computing_structure_refinement 'SHELXL-97 (Sheldrick, 1997)'
_computing_structure_solution 'SHELXS-97 (Sheldrick, 1997)'
_diffrn_ambient_temperature 293(2)
_diffrn_measured_fraction_theta_full 0.948
_diffrn_measured_fraction_theta_max 0.948
_diffrn_measurement_device_type SMART
_diffrn_measurement_method 'omega scans with profile analysis'
_diffrn_radiation_monochromator graphite
_diffrn_radiation_source 'fine-focus sealed tube'
_diffrn_radiation_type MoK\a
_diffrn_radiation_wavelength 0.71073
_diffrn_reflns_av_R_equivalents 0.0491
_diffrn_reflns_av_sigmaI/netI 0.0575
_diffrn_reflns_limit_h_max 12
_diffrn_reflns_limit_h_min -11
_diffrn_reflns_limit_k_max 16
_diffrn_reflns_limit_k_min -9
_diffrn_reflns_limit_l_max 16
_diffrn_reflns_limit_l_min -17
_diffrn_reflns_number 9768
_diffrn_reflns_theta_full 24.76
_diffrn_reflns_theta_max 24.76
_diffrn_reflns_theta_min 2.39
_exptl_absorpt_coefficient_mu 4.511
_exptl_absorpt_correction_T_max 1
_exptl_absorpt_correction_T_min 0.546
_exptl_absorpt_correction_type empirical
_exptl_absorpt_process_details 'Blessing, Acta Cryst. (1995) A51 33'
_exptl_crystal_colour dark_brown
_exptl_crystal_density_diffrn 1.852
_exptl_crystal_density_meas ?
_exptl_crystal_density_method .
_exptl_crystal_description plate
_exptl_crystal_F_000 1242
_exptl_crystal_size_max 0.25
_exptl_crystal_size_mid 0.15
_exptl_crystal_size_min 0.05
_refine_diff_density_max 0.658
_refine_diff_density_min -0.797
_refine_diff_density_rms 0.104
_refine_ls_extinction_method none
_refine_ls_goodness_of_fit_ref 1.041
_refine_ls_hydrogen_treatment mixed
_refine_ls_matrix_type full
_refine_ls_number_parameters 348
_refine_ls_number_reflns 3707
_refine_ls_number_restraints 0
_refine_ls_restrained_S_all 1.041
_refine_ls_R_factor_all 0.0529
_refine_ls_R_factor_gt 0.0377
_refine_ls_shift/su_max 0.001
_refine_ls_shift/su_mean 0.000
_refine_ls_structure_factor_coef Fsqd
_refine_ls_weighting_details 'calc w=1/[\s^2^(Fo^2^)+(0.0445P)^2^+2.8115P] where P=(Fo^2^+2Fc^2^)/3'
_refine_ls_weighting_scheme calc
_refine_ls_wR_factor_gt 0.0927
_refine_ls_wR_factor_ref 0.0994
_reflns_number_gt 2967
_reflns_number_total 3707
_reflns_threshold_expression >2sigma(I)
_cod_data_source_file ic035327qsi20031117_035654.cif
_cod_data_source_block K[Mn(C16H12N2O2Br2)(H2O)]2[Fe(CN)6](H2O)2.
_cod_database_code 4310680

loop_
_symmetry_equiv_pos_as_xyz
'x, y, z'
'-x, y+1/2, -z+1/2'
'-x, -y, -z'
'x, -y-1/2, z-1/2'

loop_
_atom_site_label
_atom_site_type_symbol
_atom_site_fract_x
_atom_site_fract_y
_atom_site_fract_z
_atom_site_U_iso_or_equiv
_atom_site_adp_type
_atom_site_occupancy
_atom_site_symmetry_multiplicity
_atom_site_calc_flag
_atom_site_refinement_flags
_atom_site_disorder_assembly
_atom_site_disorder_group
Fe Fe 0.5000 0.5000 0.0000 0.0177(2) Uani 1 2 d S . .
C1 C 0.4539(4) 0.4898(3) 0.1198(3) 0.0201(10) Uani 1 1 d . . .
C2 C 0.4606(4) 0.6356(3) -0.0001(3) 0.0207(10) Uani 1 1 d . . .
C3 C 0.3293(5) 0.4778(3) -0.0467(3) 0.0253(11) Uani 1 1 d . . .
N1 N 0.4272(4) 0.4822(3) 0.1921(2) 0.0228(9) Uani 1 1 d . . .
N2 N 0.4333(4) 0.7152(3) -0.0021(2) 0.0272(9) Uani 1 1 d . . .
N3 N 0.2273(4) 0.4681(3) -0.0748(3) 0.0415(12) Uani 1 1 d . . .
Mn Mn 0.50921(6) 0.44751(5) 0.33631(4) 0.01467(18) Uani 1 1 d . . .
O1 O 0.5595(3) 0.5740(2) 0.35746(19) 0.0174(6) Uani 1 1 d . . .
O2 O 0.3588(3) 0.4656(2) 0.38911(18) 0.0177(7) Uani 1 1 d . . .
O3 O 0.6149(3) 0.4061(2) 0.4651(2) 0.0198(7) Uani 1 1 d . . .
N4 N 0.6626(3) 0.4153(3) 0.2807(2) 0.0178(8) Uani 1 1 d . . .
N5 N 0.4730(3) 0.3101(3) 0.3133(2) 0.0164(8) Uani 1 1 d . . .
C4 C 0.6742(4) 0.6076(3) 0.3611(3) 0.0170(9) Uani 1 1 d . . .
C5 C 0.6964(5) 0.6996(3) 0.3989(3) 0.0229(10) Uani 1 1 d . . .
C6 C 0.8118(5) 0.7407(4) 0.4028(3) 0.0253(11) Uani 1 1 d . . .
C7 C 0.9086(4) 0.6929(4) 0.3684(3) 0.0266(11) Uani 1 1 d . . .
C8 C 0.8918(5) 0.6052(4) 0.3312(3) 0.0258(11) Uani 1 1 d . . .
C9 C 0.7741(4) 0.5603(3) 0.3265(3) 0.0200(10) Uani 1 1 d . . .
C10 C 0.7603(4) 0.4672(3) 0.2845(3) 0.0210(10) Uani 1 1 d . . .
C11 C 0.6538(4) 0.3239(3) 0.2323(3) 0.0204(10) Uani 1 1 d . . .
H11A H 0.7360 0.2985 0.2265 0.024 Uiso 1 1 calc R . .
H11B H 0.6120 0.3331 0.1735 0.024 Uiso 1 1 calc R . .
C12 C 0.5805(4) 0.2554(3) 0.2850(3) 0.0206(10) Uani 1 1 d . . .
C13 C 0.3722(4) 0.2664(3) 0.3262(3) 0.0172(10) Uani 1 1 d . . .
C14 C 0.2645(4) 0.3112(3) 0.3578(3) 0.0165(9) Uani 1 1 d . . .
C15 C 0.1562(4) 0.2550(3) 0.3584(3) 0.0204(10) Uani 1 1 d . . .
C16 C 0.0498(4) 0.2921(3) 0.3862(3) 0.0203(10) Uani 1 1 d . . .
C17 C 0.0469(4) 0.3858(4) 0.4160(3) 0.0230(11) Uani 1 1 d . . .
C18 C 0.1516(4) 0.4413(3) 0.4181(3) 0.0221(10) Uani 1 1 d . . .
C19 C 0.2625(4) 0.4074(3) 0.3882(3) 0.0176(9) Uani 1 1 d . . .
Br1 Br 1.06830(5) 0.75019(5) 0.37536(4) 0.0452(2) Uani 1 1 d . . .
Br2 Br -0.09349(4) 0.21355(4) 0.38267(3) 0.03103(16) Uani 1 1 d . . .
K K -0.0002(3) -0.0088(2) 0.47448(13) 0.0327(6) Uani 0.50 1 d P . .
O4 O -0.1554(8) -0.0209(6) 0.3861(6) 0.011(3) Uiso 0.315(10) 1 d P . 1
O4' O -0.1308(5) -0.0321(4) 0.3148(4) 0.041(2) Uani 0.685(10) 1 d P . 2
H3A H 0.608(5) 0.347(4) 0.483(3) 0.038(16) Uiso 1 1 d . . .
H3B H 0.604(6) 0.441(5) 0.504(4) 0.07(2) Uiso 1 1 d . . .
H5 H 0.635(5) 0.728(3) 0.423(3) 0.026(14) Uiso 1 1 d . . .
H6 H 0.828(5) 0.804(4) 0.431(3) 0.038(15) Uiso 1 1 d . . .
H8 H 0.949(5) 0.574(3) 0.305(3) 0.024(13) Uiso 1 1 d . . .
H10 H 0.830(4) 0.450(3) 0.262(3) 0.015(12) Uiso 1 1 d . . .
H12A H 0.553(4) 0.203(3) 0.252(3) 0.008(10) Uiso 1 1 d . . .
H12B H 0.632(5) 0.232(3) 0.347(3) 0.031(14) Uiso 1 1 d . . .
H13 H 0.366(4) 0.198(3) 0.319(3) 0.018(12) Uiso 1 1 d . . .
H15 H 0.160(4) 0.193(4) 0.341(3) 0.027(14) Uiso 1 1 d . . .
H17 H -0.026(4) 0.403(3) 0.438(3) 0.025(13) Uiso 1 1 d . . .
H18 H 0.154(4) 0.505(4) 0.436(3) 0.033(14) Uiso 1 1 d . . .

loop_
_atom_site_aniso_label
_atom_site_aniso_U_11
_atom_site_aniso_U_22
_atom_site_aniso_U_33
_atom_site_aniso_U_23
_atom_site_aniso_U_13
_atom_site_aniso_U_12
Fe 0.0273(5) 0.0128(5) 0.0127(5) -0.0003(3) -0.0002(4) 0.0008(4)
C1 0.028(3) 0.015(2) 0.017(2) -0.0002(18) 0.0008(19) 0.0013(19)
C2 0.032(3) 0.020(3) 0.010(2) 0.0013(18) 0.0018(19) -0.001(2)
C3 0.036(3) 0.015(2) 0.024(3) -0.003(2) 0.000(2) 0.001(2)
N1 0.029(2) 0.019(2) 0.020(2) -0.0005(16) 0.0018(17) 0.0039(17)
N2 0.047(3) 0.018(2) 0.017(2) 0.0011(16) 0.0055(18) 0.000(2)
N3 0.041(3) 0.033(3) 0.048(3) -0.009(2) -0.013(2) 0.000(2)
Mn 0.0177(4) 0.0135(3) 0.0135(3) -0.0016(3) 0.0049(3) 0.0002(3)
O1 0.0186(16) 0.0131(15) 0.0210(15) -0.0022(12) 0.0042(12) -0.0004(13)
O2 0.0213(16) 0.0157(16) 0.0172(15) -0.0046(12) 0.0076(12) -0.0008(13)
O3 0.0334(19) 0.0122(17) 0.0138(16) -0.0009(14) 0.0021(14) -0.0004(15)
N4 0.022(2) 0.019(2) 0.0126(18) 0.0016(15) 0.0032(15) 0.0021(17)
N5 0.018(2) 0.018(2) 0.0121(18) -0.0031(15) 0.0003(14) 0.0021(16)
C4 0.023(2) 0.018(2) 0.009(2) 0.0060(17) 0.0023(17) 0.0005(19)
C5 0.027(3) 0.023(3) 0.019(2) 0.004(2) 0.006(2) 0.000(2)
C6 0.032(3) 0.025(3) 0.019(2) 0.002(2) 0.004(2) -0.009(2)
C7 0.026(3) 0.035(3) 0.019(2) 0.007(2) 0.002(2) -0.013(2)
C8 0.024(3) 0.034(3) 0.019(2) 0.009(2) 0.005(2) -0.007(2)
C9 0.026(3) 0.021(2) 0.013(2) 0.0075(18) 0.0035(19) 0.000(2)
C10 0.021(3) 0.028(3) 0.015(2) 0.0058(19) 0.0067(19) 0.006(2)
C11 0.025(2) 0.019(2) 0.017(2) -0.0060(18) 0.0047(19) 0.005(2)
C12 0.021(2) 0.018(2) 0.023(2) -0.009(2) 0.0035(19) 0.006(2)
C13 0.026(3) 0.014(2) 0.011(2) -0.0006(17) -0.0010(18) 0.002(2)
C14 0.023(2) 0.018(2) 0.009(2) 0.0000(17) -0.0010(17) -0.0013(19)
C15 0.025(3) 0.020(3) 0.016(2) -0.0002(19) 0.0002(19) -0.005(2)
C16 0.020(2) 0.024(3) 0.016(2) 0.0067(19) 0.0001(18) -0.002(2)
C17 0.018(3) 0.030(3) 0.022(2) 0.004(2) 0.0068(19) 0.001(2)
C18 0.029(3) 0.019(3) 0.019(2) -0.002(2) 0.005(2) 0.005(2)
C19 0.020(2) 0.019(2) 0.014(2) 0.0020(18) 0.0025(18) 0.003(2)
Br1 0.0350(3) 0.0651(4) 0.0376(3) -0.0097(3) 0.0145(3) -0.0272(3)
Br2 0.0239(3) 0.0353(3) 0.0333(3) 0.0071(2) -0.0005(2) -0.0094(2)
K 0.0274(11) 0.0400(15) 0.0302(17) 0.0055(15) 0.0012(16) -0.0052(10)
O4' 0.052(4) 0.027(3) 0.038(4) -0.007(2) -0.023(3) 0.001(3)

loop_
_atom_type_symbol
_atom_type_description
_atom_type_scat_dispersion_real
_atom_type_scat_dispersion_imag
_atom_type_scat_source
C C 0.0033 0.0016 'International Tables Vol C Tables 4.2.6.8 and 6.1.1.4'
H H 0.0000 0.0000 'International Tables Vol C Tables 4.2.6.8 and 6.1.1.4'
N N 0.0061 0.0033 'International Tables Vol C Tables 4.2.6.8 and 6.1.1.4'
O O 0.0106 0.0060 'International Tables Vol C Tables 4.2.6.8 and 6.1.1.4'
K K 0.2009 0.2494 'International Tables Vol C Tables 4.2.6.8 and 6.1.1.4'
Mn Mn 0.3368 0.7283 'International Tables Vol C Tables 4.2.6.8 and 6.1.1.4'
Fe Fe 0.3463 0.8444 'International Tables Vol C Tables 4.2.6.8 and 6.1.1.4'
Br Br -0.2901 2.4595 'International Tables Vol C Tables 4.2.6.8 and 6.1.1.4'

loop_
_geom_angle_atom_site_label_1
_geom_angle_atom_site_label_2
_geom_angle_atom_site_label_3
_geom_angle
_geom_angle_site_symmetry_1
_geom_angle_site_symmetry_3
_geom_angle_publ_flag
C1 Fe C1 180.0(3) 3_665 . ?
C1 Fe C3 89.44(19) 3_665 . ?
C1 Fe C3 90.56(19) . . ?
C1 Fe C3 90.56(19) 3_665 3_665 ?
C1 Fe C3 89.44(19) . 3_665 ?
C3 Fe C3 180.0(3) . 3_665 ?
C1 Fe C2 90.18(17) 3_665 . ?
C1 Fe C2 89.82(17) . . ?
C3 Fe C2 87.37(19) . . ?
C3 Fe C2 92.63(19) 3_665 . ?
C1 Fe C2 89.82(17) 3_665 3_665 ?
C1 Fe C2 90.18(17) . 3_665 ?
C3 Fe C2 92.63(19) . 3_665 ?
C3 Fe C2 87.37(19) 3_665 3_665 ?
C2 Fe C2 180.0 . 3_665 ?
N1 C1 Fe 178.9(4) . . ?
N2 C2 Fe 177.4(4) . . ?
N3 C3 Fe 177.6(4) . . ?
C1 N1 Mn 142.7(3) . . ?
C3 N3 K 137.7(4) . 4_565 ?
C3 N3 K 126.6(4) . 2 ?
K N3 K 14.91(9) 4_565 2 ?
O1 Mn O2 92.86(12) . . ?
O1 Mn N5 174.43(14) . . ?
O2 Mn N5 92.27(13) . . ?
O1 Mn N4 92.59(14) . . ?
O2 Mn N4 174.49(14) . . ?
N5 Mn N4 82.26(14) . . ?
O1 Mn O3 88.74(13) . . ?
O2 Mn O3 93.17(12) . . ?
N5 Mn O3 88.82(13) . . ?
N4 Mn O3 86.12(13) . . ?
O1 Mn N1 92.49(13) . . ?
O2 Mn N1 95.80(13) . . ?
N5 Mn N1 89.14(14) . . ?
N4 Mn N1 84.79(14) . . ?
O3 Mn N1 170.87(13) . . ?
C4 O1 Mn 126.9(3) . . ?
C19 O2 Mn 128.4(3) . . ?
Mn O3 H3A 118(3) . . ?
Mn O3 H3B 114(5) . . ?
H3A O3 H3B 109(6) . . ?
C10 N4 C11 122.0(4) . . ?
C10 N4 Mn 125.0(3) . . ?
C11 N4 Mn 113.0(3) . . ?
C13 N5 C12 119.9(4) . . ?
C13 N5 Mn 126.3(3) . . ?
C12 N5 Mn 113.6(3) . . ?
O1 C4 C9 124.5(4) . . ?
O1 C4 C5 117.5(4) . . ?
C9 C4 C5 117.9(4) . . ?
C6 C5 C4 121.0(5) . . ?
C6 C5 H5 121(3) . . ?
C4 C5 H5 118(3) . . ?
C5 C6 C7 120.1(5) . . ?
C5 C6 H6 121(3) . . ?
C7 C6 H6 119(3) . . ?
C8 C7 C6 121.1(4) . . ?
C8 C7 Br1 119.4(4) . . ?
C6 C7 Br1 119.5(4) . . ?
C7 C8 C9 120.5(5) . . ?
C7 C8 H8 124(3) . . ?
C9 C8 H8 115(3) . . ?
C4 C9 C8 119.4(4) . . ?
C4 C9 C10 122.2(4) . . ?
C8 C9 C10 118.4(4) . . ?
N4 C10 C9 125.4(4) . . ?
N4 C10 H10 124(3) . . ?
C9 C10 H10 111(3) . . ?
N4 C11 C12 107.4(3) . . ?
N4 C11 H11A 110.2 . . ?
C12 C11 H11A 110.2 . . ?
N4 C11 H11B 110.2 . . ?
C12 C11 H11B 110.2 . . ?
H11A C11 H11B 108.5 . . ?
N5 C12 C11 106.8(4) . . ?
N5 C12 H12A 110(3) . . ?
C11 C12 H12A 112(2) . . ?
N5 C12 H12B 105(3) . . ?
C11 C12 H12B 113(3) . . ?
H12A C12 H12B 109(4) . . ?
N5 C13 C14 124.7(4) . . ?
N5 C13 H13 121(3) . . ?
C14 C13 H13 115(3) . . ?
C15 C14 C19 119.1(4) . . ?
C15 C14 C13 117.2(4) . . ?
C19 C14 C13 123.7(4) . . ?
C16 C15 C14 121.0(4) . . ?
C16 C15 H15 121(3) . . ?
C14 C15 H15 118(3) . . ?
C15 C16 C17 120.3(4) . . ?
C15 C16 Br2 118.8(4) . . ?
C17 C16 Br2 120.8(3) . . ?
C18 C17 C16 119.8(4) . . ?
C18 C17 H17 126(3) . . ?
C16 C17 H17 114(3) . . ?
C17 C18 C19 122.1(4) . . ?
C17 C18 H18 123(3) . . ?
C19 C18 H18 115(3) . . ?
O2 C19 C18 119.2(4) . . ?
O2 C19 C14 123.3(4) . . ?
C18 C19 C14 117.6(4) . . ?
C7 Br1 K 100.69(17) . 1_665 ?
C16 Br2 K 107.24(14) . . ?
C16 Br2 K 104.72(14) . 3_556 ?
K Br2 K 12.71(7) . 3_556 ?
K K O4 125.2(5) 3_556 . ?
K K O4 40.1(4) 3_556 3_556 ?
O4 K O4 165.29(14) . 3_556 ?
K K N3 106.1(4) 3_556 4_566 ?
O4 K N3 123.3(3) . 4_566 ?
O4 K N3 69.7(2) 3_556 4_566 ?
K K O4' 147.7(5) 3_556 . ?
O4 K O4' 23.1(3) . . ?
O4 K O4' 170.8(2) 3_556 . ?
N3 K O4' 101.07(18) 4_566 . ?
K K N3 59.0(4) 3_556 2_545 ?
O4 K N3 70.4(3) . 2_545 ?
O4 K N3 96.0(2) 3_556 2_545 ?
N3 K N3 165.09(9) 4_566 2_545 ?
O4' K N3 93.16(18) . 2_545 ?
K K O4' 25.1(4) 3_556 3_556 ?
O4 K O4' 149.8(3) . 3_556 ?
O4 K O4' 15.7(2) 3_556 3_556 ?
N3 K O4' 85.06(16) 4_566 3_556 ?
O4' K O4' 172.71(11) . 3_556 ?
N3 K O4' 80.46(14) 2_545 3_556 ?
K K Br2 94.9(4) 3_556 . ?
O4 K Br2 68.2(2) . . ?
O4 K Br2 108.7(2) 3_556 . ?
N3 K Br2 86.58(12) 4_566 . ?
O4' K Br2 69.24(12) . . ?
N3 K Br2 94.37(11) 2_545 . ?
O4' K Br2 107.51(11) 3_556 . ?
K K Br2 72.3(4) 3_556 3_556 ?
O4 K Br2 118.9(3) . 3_556 ?
O4 K Br2 61.64(19) 3_556 3_556 ?
N3 K Br2 96.79(12) 4_566 3_556 ?
O4' K Br2 121.70(14) . 3_556 ?
N3 K Br2 79.24(10) 2_545 3_556 ?
O4' K Br2 60.80(10) 3_556 3_556 ?
Br2 K Br2 167.29(7) . 3_556 ?
K K Br1 131.5(4) 3_556 1_445 ?
O4 K Br1 81.2(3) . 1_445 ?
O4 K Br1 109.1(2) 3_556 1_445 ?
N3 K Br1 81.95(12) 4_566 1_445 ?
O4' K Br1 69.12(12) . 1_445 ?
N3 K Br1 107.61(12) 2_545 1_445 ?
O4' K Br1 116.06(12) 3_556 1_445 ?
Br2 K Br1 133.52(6) . 1_445 ?
Br2 K Br1 59.18(5) 3_556 1_445 ?
K O4 K 14.71(14) . 3_556 ?
K O4' K 7.29(11) . 3_556 ?

loop_
_geom_bond_atom_site_label_1
_geom_bond_atom_site_label_2
_geom_bond_distance
_geom_bond_site_symmetry_2
_geom_bond_publ_flag
Fe C1 1.932(4) 3_665 ?
Fe C1 1.932(4) . ?
Fe C3 1.941(5) . ?
Fe C3 1.941(5) 3_665 ?
Fe C2 1.942(5) . ?
Fe C2 1.942(5) 3_665 ?
C1 N1 1.164(5) . ?
C2 N2 1.151(6) . ?
C3 N3 1.153(6) . ?
N1 Mn 2.331(4) . ?
N3 K 2.701(6) 4_565 ?
N3 K 3.028(6) 2 ?
Mn O1 1.868(3) . ?
Mn O2 1.897(3) . ?
Mn N5 1.983(4) . ?
Mn N4 1.984(4) . ?
Mn O3 2.244(3) . ?
O1 C4 1.324(5) . ?
O2 C19 1.322(5) . ?
O3 H3A 0.88(6) . ?
O3 H3B 0.78(7) . ?
N4 C10 1.279(6) . ?
N4 C11 1.471(5) . ?
N5 C13 1.282(6) . ?
N5 C12 1.489(5) . ?
C4 C9 1.410(6) . ?
C4 C5 1.419(6) . ?
C5 C6 1.371(7) . ?
C5 H5 0.88(5) . ?
C6 C7 1.384(7) . ?
C6 H6 1.00(5) . ?
C7 C8 1.353(7) . ?
C7 Br1 1.900(5) . ?
C8 C9 1.417(6) . ?
C8 H8 0.88(5) . ?
C9 C10 1.450(6) . ?
C10 H10 0.88(4) . ?
C11 C12 1.516(6) . ?
C11 H11A 0.9700 . ?
C11 H11B 0.9700 . ?
C12 H12A 0.93(4) . ?
C12 H12B 1.10(5) . ?
C13 C14 1.444(6) . ?
C13 H13 0.97(5) . ?
C14 C15 1.413(6) . ?
C14 C19 1.422(6) . ?
C15 C16 1.366(7) . ?
C15 H15 0.90(5) . ?
C16 C17 1.385(7) . ?
C16 Br2 1.897(4) . ?
C17 C18 1.372(7) . ?
C17 H17 0.92(5) . ?
C18 C19 1.404(6) . ?
C18 H18 0.93(5) . ?
Br1 K 3.789(3) 1_665 ?
Br2 K 3.513(3) . ?
Br2 K 3.673(3) 3_556 ?
K K 0.811(4) 3_556 ?
K O4 2.055(9) . ?
K O4 2.609(9) 3_556 ?
K N3 2.701(6) 4_566 ?
K O4' 2.705(5) . ?
K N3 3.028(6) 2_545 ?
K O4' 3.418(5) 3_556 ?
K Br2 3.673(3) 3_556 ?
K Br1 3.789(3) 1_445 ?
O4 K 2.609(9) 3_556 ?
O4' K 3.418(5) 3_556 ?
